data_2005022
loop_
_publ_author_name
'Herbstein, F. H.'
'Kapon, M.'
'Reisner, G. M.'

_publ_section_title
;
 Comparison of the Geometries of
 3,7,10-Tribenzyl-3,7,10-triaza[3.3.3]propellane, (1),
 7,10-Dibenzyl-3-<i>p</i>-tolyl-3,7,10-triaza[3.3.3]propellane, (2),
 and 7,10-Dibenzyl-3-oxa-7,10-diaza[3.3.3]propellane, (3)
;
_journal_issue 6
_journal_name_full 'Acta Crystallographica Section C'
_journal_page_first 1539
_journal_page_last 1543
_journal_paper_doi 10.1107/S0108270195016039
_journal_volume 52
_journal_year 1996
_chemical_formula_sum 'C29 H33 N3'
_chemical_formula_weight 423.58
_chemical_melting_point 412.1(10)
_chemical_name_common 3-p-tolyl-7,10-dibenzyl3,7,10-triaza[3.3.3]propellane
_chemical_name_systematic ?
_space_group_IT_number 2
_symmetry_cell_setting triclinic
_symmetry_space_group_name_Hall '-P 1'
_symmetry_space_group_name_H-M 'P -1'
_audit_creation_method SHELXL
_cell_angle_alpha 103.94(5)
_cell_angle_beta 96.87(5)
_cell_angle_gamma 104.87(5)
_cell_formula_units_Z 2
_cell_length_a 13.283(7)
_cell_length_b 11.748(6)
_cell_length_c 8.533(4)
_cell_measurement_reflns_used 25
_cell_measurement_temperature 293(2)
_cell_measurement_theta_max 7.9
_cell_measurement_theta_min 2.5
_cell_volume 1225.5(12)
_computing_molecular_graphics 'ORTEP (Johnson, 1965)'
_computing_publication_material SHELXL93
_computing_structure_refinement 'SHELXL93 (Sheldrick, 1993)'
_computing_structure_solution 'SHELXS86 (Sheldrick, 1985)'
_diffrn_ambient_temperature 293(2)
_diffrn_measurement_device 'Philips PW1100 computer-controlled'
_diffrn_measurement_method \w-2\q
_diffrn_radiation_monochromator graphite
_diffrn_radiation_source 'fine-focus sealed tube'
_diffrn_radiation_type MoK\a
_diffrn_radiation_wavelength 0.71069
_diffrn_reflns_av_sigmaI/netI 0.0721
_diffrn_reflns_limit_h_max 13
_diffrn_reflns_limit_h_min -13
_diffrn_reflns_limit_k_max 12
_diffrn_reflns_limit_k_min -12
_diffrn_reflns_limit_l_max 8
_diffrn_reflns_limit_l_min 0
_diffrn_reflns_number 2994
_diffrn_reflns_theta_max 22.02
_diffrn_reflns_theta_min 2.51
_diffrn_standards_decay_% 5.4
_diffrn_standards_interval_time 120
_diffrn_standards_number 3
_exptl_absorpt_coefficient_mu 0.067
_exptl_absorpt_correction_type none
_exptl_crystal_colour colourless
_exptl_crystal_density_diffrn 1.148
_exptl_crystal_description Rhombic
_exptl_crystal_F_000 456
_exptl_crystal_size_max 0.3
_exptl_crystal_size_mid 0.2
_exptl_crystal_size_min 0.15
_refine_diff_density_max 0.15
_refine_diff_density_min -0.14
_refine_ls_extinction_method none
_refine_ls_goodness_of_fit_all 1.081
_refine_ls_goodness_of_fit_obs 1.184
_refine_ls_hydrogen_treatment refall
_refine_ls_matrix_type full
_refine_ls_number_parameters 421
_refine_ls_number_reflns 2994
_refine_ls_number_restraints 0
_refine_ls_restrained_S_all 1.081
_refine_ls_restrained_S_obs 1.184
_refine_ls_R_factor_all 0.0982
_refine_ls_R_factor_obs 0.0610
_refine_ls_shift/esd_max 0.13
_refine_ls_shift/esd_mean 0.018
_refine_ls_structure_factor_coef Fsqd
_refine_ls_weighting_scheme
;
calc w = 1/[\s^2^(F~o~^2^) + (0.0084P)^2^ + 0.5631P]
where P = (F~o~^2^ + 2F~c~^2^)/3
;
_refine_ls_wR_factor_all 0.1365
_refine_ls_wR_factor_obs 0.1159
_reflns_number_observed 1953
_reflns_number_total 2994
_reflns_observed_criterion >2sigma(I)
_cod_data_source_file ka1166.cif
_cod_data_source_block 2
_cod_depositor_comments
;
The following automatic conversions were performed:

'_chemical_melting_point' value '138-140 C' was changed to
'412.1(10)' - it was converted from degrees Celsius(C) to Kelvins(K),
the average value was taken and precision was estimated.

Automatic conversion script
Id: cif_fix_values 1715 2011-07-08 13:25:40Z adriana 
;
_cod_original_cell_volume 1225.5(11)
_cod_database_code 2005022

loop_
_symmetry_equiv_pos_as_xyz
'x, y, z'
'-x, -y, -z'

loop_
_atom_site_aniso_label
_atom_site_aniso_U_11
_atom_site_aniso_U_22
_atom_site_aniso_U_33
_atom_site_aniso_U_12
_atom_site_aniso_U_13
_atom_site_aniso_U_23
C1 0.036(2) 0.055(2) 0.049(2) 0.016(2) 0.010(2) 0.015(2)
C2 0.040(2) 0.064(3) 0.054(3) 0.018(2) 0.012(2) 0.014(2)
C3 0.048(2) 0.073(3) 0.050(3) 0.024(2) 0.014(2) 0.017(2)
C4 0.041(2) 0.063(2) 0.047(2) 0.018(2) 0.009(2) 0.017(2)
C5 0.047(2) 0.070(3) 0.051(2) 0.020(2) 0.010(2) 0.016(2)
C6 0.047(2) 0.080(3) 0.050(2) 0.022(2) 0.016(2) 0.020(2)
C7 0.047(2) 0.069(3) 0.055(3) 0.013(2) 0.011(2) 0.019(2)
C8 0.043(2) 0.065(3) 0.059(3) 0.022(2) 0.010(2) 0.017(2)
C9 0.059(2) 0.060(3) 0.045(2) 0.023(2) 0.006(2) 0.012(2)
C10 0.084(3) 0.060(3) 0.060(3) 0.020(3) 0.028(2) 0.016(2)
C11 0.095(4) 0.057(3) 0.070(3) 0.017(3) 0.019(3) 0.019(3)
C12 0.096(4) 0.067(3) 0.061(3) 0.044(3) 0.012(3) 0.012(2)
C13 0.075(3) 0.095(4) 0.084(3) 0.046(3) 0.018(3) 0.004(3)
C14 0.055(3) 0.083(3) 0.071(3) 0.027(3) 0.011(2) -0.006(3)
C15 0.145(7) 0.091(5) 0.083(4) 0.058(5) 0.017(5) 0.005(4)
C16 0.061(3) 0.084(3) 0.049(3) 0.022(2) 0.013(2) 0.022(2)
C17 0.061(3) 0.077(3) 0.043(2) 0.020(2) 0.011(2) 0.017(2)
C18 0.063(3) 0.084(3) 0.063(3) 0.013(3) 0.001(2) 0.023(3)
C19 0.080(4) 0.115(5) 0.087(4) 0.013(4) -0.001(3) 0.034(4)
C20 0.096(5) 0.131(6) 0.092(4) -0.006(5) -0.012(4) 0.017(4)
C21 0.138(6) 0.069(4) 0.106(5) 0.013(4) 0.028(4) 0.012(4)
C22 0.091(4) 0.078(4) 0.078(3) 0.024(3) 0.016(3) 0.018(3)
C23 0.079(3) 0.060(3) 0.075(3) 0.027(2) 0.017(3) 0.024(3)
C24 0.075(3) 0.062(3) 0.067(3) 0.030(2) 0.017(2) 0.033(2)
C25 0.080(3) 0.069(3) 0.093(4) 0.032(3) 0.026(3) 0.036(3)
C26 0.089(4) 0.090(4) 0.137(6) 0.038(3) 0.033(4) 0.060(4)
C27 0.084(4) 0.111(5) 0.128(6) 0.032(4) 0.000(4) 0.075(4)
C28 0.116(5) 0.127(5) 0.068(4) 0.034(4) -0.004(4) 0.038(4)
C29 0.097(4) 0.109(4) 0.064(3) 0.047(3) 0.016(3) 0.025(3)
N1 0.043(2) 0.055(2) 0.059(2) 0.014(2) 0.0146(14) 0.012(2)
N2 0.051(2) 0.075(2) 0.041(2) 0.022(2) 0.0098(15) 0.018(2)
N3 0.052(2) 0.058(2) 0.060(2) 0.018(2) 0.011(2) 0.027(2)

loop_
_atom_site_label
_atom_site_occupancy
_atom_site_fract_x
_atom_site_fract_y
_atom_site_fract_z
_atom_site_U_iso_or_equiv
_atom_site_thermal_displace_type
_atom_site_calc_flag
_atom_site_type_symbol
C1 1 0.8079(2) -0.0456(3) 0.4148(4) 0.0460(9) Uani d C
C2 1 0.8458(3) 0.0801(4) 0.5432(5) 0.0527(10) Uani d C
C3 1 0.6670(3) -0.0003(4) 0.5548(5) 0.0558(10) Uani d C
C4 1 0.6880(2) -0.0979(3) 0.4209(4) 0.0492(9) Uani d C
C5 1 0.6294(3) -0.1136(4) 0.2487(4) 0.0555(10) Uani d C
C6 1 0.8062(3) -0.0375(4) 0.2384(4) 0.0571(10) Uani d C
C7 1 0.6818(3) -0.2196(4) 0.4608(5) 0.0573(10) Uani d C
C8 1 0.8585(3) -0.1401(4) 0.4586(5) 0.0545(10) Uani d C
C9 1 0.7550(3) 0.2216(4) 0.6840(4) 0.0543(10) Uani d C
C10 1 0.8436(4) 0.3234(4) 0.7237(5) 0.0671(12) Uani d C
C11 1 0.8516(4) 0.4304(4) 0.8413(5) 0.0748(13) Uani d C
C12 1 0.7719(4) 0.4410(4) 0.9278(5) 0.0723(12) Uani d C
C13 1 0.6839(4) 0.3415(5) 0.8879(6) 0.0840(15) Uani d C
C14 1 0.6737(3) 0.2330(4) 0.7689(5) 0.0737(13) Uani d C
C15 1 0.7850(8) 0.5555(7) 1.0672(9) 0.106(2) Uani d C
C16 1 0.6772(3) -0.1077(4) -0.0162(5) 0.0635(11) Uani d C
C17 1 0.5794(3) -0.2013(4) -0.1252(4) 0.0603(10) Uani d C
C18 1 0.4979(3) -0.1644(5) -0.1928(5) 0.0721(12) Uani d C
C19 1 0.4110(4) -0.2459(7) -0.3016(7) 0.098(2) Uani d C
C20 1 0.4033(5) -0.3657(8) -0.3447(8) 0.119(2) Uani d C
C21 1 0.4802(6) -0.4092(6) -0.2804(8) 0.110(2) Uani d C
C22 1 0.5699(4) -0.3253(5) -0.1675(6) 0.0829(14) Uani d C
C23 1 0.8065(4) -0.3102(4) 0.5803(6) 0.0690(12) Uani d C
C24 1 0.9142(3) -0.2855(4) 0.6863(5) 0.0632(11) Uani d C
C25 1 0.9847(4) -0.3445(4) 0.6291(7) 0.0758(13) Uani d C
C26 1 1.0811(5) -0.3253(6) 0.7289(10) 0.097(2) Uani d C
C27 1 1.1060(5) -0.2496(6) 0.8833(10) 0.101(2) Uani d C
C28 1 1.0383(5) -0.1885(6) 0.9416(7) 0.104(2) Uani d C
C29 1 0.9422(4) -0.2073(5) 0.8429(6) 0.0863(14) Uani d C
N1 1 0.7477(2) 0.1134(3) 0.5636(3) 0.0529(8) Uani d N
N2 1 0.7067(2) -0.1289(3) 0.1427(3) 0.0545(8) Uani d N
N3 1 0.7880(2) -0.1973(3) 0.5561(3) 0.0547(8) Uani d N
H2A 1 0.8915(28) 0.1366(33) 0.5067(44) 0.069(12) Uiso d H
H2B 1 0.8839(23) 0.0700(26) 0.6546(39) 0.053(9) Uiso d H
H31 1 0.6741(23) -0.0179(28) 0.6576(41) 0.053(10) Uiso d H
H32 1 0.5893(26) 0.0067(27) 0.5182(36) 0.059(9) Uiso d H
H51 1 0.6042(23) -0.0336(29) 0.2506(36) 0.054(9) Uiso d H
H52 1 0.5659(25) -0.1901(30) 0.2070(38) 0.057(10) Uiso d H
H61 1 0.8652(25) -0.0586(27) 0.1937(37) 0.053(10) Uiso d H
H62 1 0.8068(25) 0.0523(34) 0.2382(41) 0.070(11) Uiso d H
H71 1 0.6635(23) -0.2938(29) 0.3496(42) 0.060(10) Uiso d H
H72 1 0.6315(25) -0.2343(28) 0.5260(39) 0.054(10) Uiso d H
H81 1 0.9328(24) -0.0961(26) 0.5281(36) 0.047(9) Uiso d H
H82 1 0.8647(23) -0.2035(27) 0.3492(40) 0.054(9) Uiso d H
H10 1 0.8973(29) 0.3179(33) 0.6700(46) 0.073(13) Uiso d H
H11 1 0.9175(30) 0.4959(36) 0.8713(46) 0.084(14) Uiso d H
H13 1 0.6293(32) 0.3433(35) 0.9404(49) 0.084(15) Uiso d H
H14 1 0.6098(31) 0.1620(35) 0.7341(47) 0.089(14) Uiso d H
H151 1 0.7248(48) 0.5521(58) 1.0965(80) 0.161(34) Uiso d H
H152 1 0.8080(51) 0.6255(63) 1.0232(81) 0.185(33) Uiso d H
H153 1 0.8396(47) 0.5700(54) 1.1416(76) 0.151(30) Uiso d H
H161 1 0.6713(26) -0.0153(33) 0.0026(40) 0.070(11) Uiso d H
H162 1 0.7380(28) -0.1114(30) -0.0756(43) 0.072(12) Uiso d H
H18 1 0.5117(27) -0.0723(34) -0.1515(43) 0.069(12) Uiso d H
H19 1 0.3490(47) -0.2108(53) -0.3527(75) 0.182(25) Uiso d H
H20 1 0.3406(42) -0.4231(47) -0.4255(65) 0.135(20) Uiso d H
H21 1 0.4933(35) -0.4846(44) -0.2955(55) 0.103(18) Uiso d H
H22 1 0.6313(34) -0.3479(38) -0.1169(52) 0.104(16) Uiso d H
H231 1 0.7491(30) -0.3453(34) 0.6353(47) 0.084(14) Uiso d H
H232 1 0.8052(24) -0.3746(30) 0.4685(43) 0.061(10) Uiso d H
H25 1 0.9652(32) -0.4058(39) 0.5097(56) 0.106(16) Uiso d H
H26 1 1.1291(43) -0.3661(47) 0.6756(65) 0.142(23) Uiso d H
H27 1 1.1755(38) -0.2369(40) 0.9481(57) 0.115(17) Uiso d H
H28 1 1.0604(39) -0.1236(46) 1.0520(67) 0.135(20) Uiso d H
H29 1 0.8943(33) -0.1572(39) 0.8810(52) 0.105(16) Uiso d H

loop_
_atom_type_symbol
_atom_type_description
_atom_type_scat_dispersion_real
_atom_type_scat_dispersion_imag
_atom_type_scat_source
C C 0.0033 0.0016 'International Tables Vol C Tables 4.2.6.8 and 6.1.1.4'
H H 0.0000 0.0000 'International Tables Vol C Tables 4.2.6.8 and 6.1.1.4'
N N 0.0061 0.0033 'International Tables Vol C Tables 4.2.6.8 and 6.1.1.4'

loop_
_geom_angle_atom_site_label_1
_geom_angle_atom_site_label_2
_geom_angle_atom_site_label_3
_geom_angle
C6 C1 C2 113.1(3)
C6 C1 C8 115.2(3)
C2 C1 C8 114.0(3)
C6 C1 C4 103.9(3)
C2 C1 C4 104.9(3)
C8 C1 C4 104.0(3)
N1 C2 C1 104.2(3)
N1 C3 C4 104.8(3)
C3 C4 C5 114.1(3)
C3 C4 C7 115.0(3)
C5 C4 C7 113.6(3)
C3 C4 C1 104.6(3)
C5 C4 C1 104.2(3)
C7 C4 C1 103.6(3)
N2 C5 C4 104.8(3)
N2 C6 C1 104.7(3)
N3 C7 C4 103.3(3)
N3 C8 C1 103.8(3)
C10 C9 C14 116.3(4)
C10 C9 N1 121.8(3)
C14 C9 N1 121.9(4)
C11 C10 C9 122.4(5)
C12 C11 C10 121.4(5)
C13 C12 C11 116.5(4)
C13 C12 C15 122.2(6)
C11 C12 C15 121.1(6)
C12 C13 C14 123.1(5)
C9 C14 C13 120.3(5)
N2 C16 C17 114.6(3)
C18 C17 C22 118.1(4)
C18 C17 C16 120.2(4)
C22 C17 C16 121.7(4)
C19 C18 C17 122.0(5)
C20 C19 C18 119.6(6)
C19 C20 C21 121.6(6)
C20 C21 C22 118.9(6)
C17 C22 C21 119.8(5)
N3 C23 C24 112.1(3)
C25 C24 C29 118.4(4)
C25 C24 C23 120.3(4)
C29 C24 C23 121.2(4)
C24 C25 C26 120.0(5)
C27 C26 C25 120.5(6)
C26 C27 C28 120.5(6)
C27 C28 C29 119.3(6)
C24 C29 C28 121.3(5)
C9 N1 C3 119.6(3)
C9 N1 C2 118.1(3)
C3 N1 C2 106.0(3)
C16 N2 C5 112.4(3)
C16 N2 C6 111.3(3)
C5 N2 C6 103.9(3)
C23 N3 C8 113.4(3)
C23 N3 C7 112.4(3)
C8 N3 C7 103.0(3)

loop_
_geom_bond_atom_site_label_1
_geom_bond_atom_site_label_2
_geom_bond_distance
C1 C6 1.529(5)
C1 C2 1.530(5)
C1 C8 1.531(5)
C1 C4 1.566(4)
C2 N1 1.472(4)
C3 N1 1.462(5)
C3 C4 1.518(5)
C4 C5 1.523(5)
C4 C7 1.531(5)
C5 N2 1.463(4)
C6 N2 1.469(5)
C7 N3 1.468(4)
C8 N3 1.467(4)
C9 C10 1.384(5)
C9 C14 1.387(5)
C9 N1 1.401(4)
C10 C11 1.377(6)
C11 C12 1.376(6)
C12 C13 1.364(6)
C12 C15 1.520(7)
C13 C14 1.389(6)
C16 N2 1.462(5)
C16 C17 1.499(5)
C17 C18 1.379(5)
C17 C22 1.381(6)
C18 C19 1.364(6)
C19 C20 1.340(8)
C20 C21 1.369(8)
C21 C22 1.409(7)
C23 N3 1.466(5)
C23 C24 1.517(6)
C24 C25 1.369(5)
C24 C29 1.372(6)
C25 C26 1.383(7)
C26 C27 1.347(8)
C27 C28 1.356(8)
C28 C29 1.378(7)

loop_
_cod_related_entry_id
_cod_related_entry_database
_cod_related_entry_code
1 ChemSpider 21138316
